data_1557559
loop_
_publ_author_name
'Tonnesen, Lisbeth Ehnebom'
'Pedersen, Berit Fjaertoft'
'Klaveness, Jo'

_publ_section_title
;
 Molecular and Crystal Structure of Sodium Diatrizoate, an X-Ray Contrast
 Agent
;
_journal_name_full 'Acta Chemica Scandinavica'
_journal_page_first 603
_journal_page_last 608
_journal_paper_doi 10.3891/acta.chem.scand.50-0603
_journal_volume 50
_journal_year 1996
_chemical_formula_sum 'C11 H16 I3 N2 Na O8'
_chemical_formula_weight 707.96
_chemical_name_common
;
Sodium Diatrizoate
;
_space_group_IT_number 2
_space_group_name_Hall '-P 1'
_space_group_name_H-M_alt 'P -1'
_symmetry_cell_setting triclinic
_symmetry_Int_Tables_number 2
_symmetry_space_group_name_Hall '-P 1'
_symmetry_space_group_name_H-M 'P -1'
_cell_angle_alpha 76.32(2)
_cell_angle_beta 84.56(2)
_cell_angle_gamma 63.50(1)
_cell_formula_units_Z 4
_cell_length_a 11.754(2)
_cell_length_b 13.091(3)
_cell_length_c 15.129(4)
_cell_volume 2024.1(8)
_diffrn_ambient_temperature 138
_diffrn_radiation_probe x-ray
_diffrn_radiation_type MoK\a
_diffrn_radiation_wavelength 0.71069
_exptl_absorpt_coefficient_mu 4.640
_exptl_crystal_density_diffrn 2.32
_exptl_crystal_F_000 1320
_refine_ls_goodness_of_fit_ref 2.25
_refine_ls_number_reflns 7678
_refine_ls_R_factor_gt 0.027
_refine_ls_wR_factor_gt 0.028
_cod_data_source_file Acta-Chem-Scand-1996-50-603.cif
_cod_data_source_block 1
_cod_original_formula_sum 'C11 H16 I3 Na N2 O8'
_cod_database_code 1557559

loop_
_space_group_symop_id
_space_group_symop_operation_xyz
1 x,y,z
2 -x,-y,-z

loop_
_atom_site_label
_atom_site_type_symbol
_atom_site_thermal_displace_type
_atom_site_fract_x
_atom_site_fract_y
_atom_site_fract_z
_atom_site_occupancy
_atom_site_U_iso_or_equiv
_atom_site_calc_flag
_atom_site_refinement_flags
_atom_site_disorder_assembly
_atom_site_disorder_group
I1 I Uiso 0.66168(3) 0.80254(3) 1.10319(2) 1.000 0.0229(1) . . . .
I2 I Uiso 0.70326(3) 1.15340(3) 0.77457(2) 1.000 0.0252(2) . . . .
I3 I Uiso 0.50466(3) 0.81239(3) 0.73427(2) 1.000 0.0237(1) . . . .
I1* I Uiso 0.75694(3) 0.64612(3) 0.56287(2) 1.000 0.0235(1) . . . .
I2* I Uiso 0.98105(3) 0.49934(3) 0.21216(2) 1.000 0.0243(1) . . . .
I3* I Uiso 0.92039(3) 0.14886(3) 0.52760(2) 1.000 0.0294(2) . . . .
O1 O Uiso 0.7584(3) 0.8971(4) 0.6352(3) 1.000 0.044(2) . . . .
O2 O Uiso 0.9099(3) 0.8662(3) 1.0092(2) 1.000 0.031(2) . . . .
O3 O Uiso 0.4472(3) 0.7568(3) 0.9764(2) 1.000 0.032(2) . . . .
O4 O Uiso 0.6457(4) 0.6306(3) 0.9537(3) 1.000 0.040(2) . . . .
N1 N Uiso 0.5791(3) 1.0303(3) 0.6836(3) 1.000 0.021(2) . . . .
N2 N Uiso 0.7148(3) 1.0173(3) 0.9832(3) 1.000 0.024(2) . . . .
C1 C Uiso 0.5929(4) 0.8313(4) 0.9093(3) 1.000 0.020(2) . . . .
O1* O Uiso 0.8017(3) 0.3165(3) 0.2558(2) 1.000 0.031(2) . . . .
C2 C Uiso 0.6393(4) 0.8767(4) 0.9636(3) 1.000 0.020(2) . . . .
O2* O Uiso 0.6574(3) 0.7525(3) 0.3317(3) 1.000 0.030(2) . . . .
C3 C Uiso 0.6713(4) 0.9685(4) 0.9264(3) 1.000 0.021(2) . . . .
O3* O Uiso 0.8981(3) 0.3379(4) 0.6812(2) 1.000 0.038(2) . . . .
C4 C Uiso 0.6553(4) 1.0159(4) 0.8336(3) 1.000 0.020(2) . . . .
O4* O Uiso 0.7025(3) 0.3801(3) 0.6392(2) 1.000 0.030(2) . . . .
C5 C Uiso 0.6049(4) 0.9751(4) 0.7771(3) 1.000 0.018(2) . . . .
C6 C Uiso 0.5735(4) 0.8829(4) 0.8158(3) 1.000 0.020(2) . . . .
C7 C Uiso 0.6599(4) 0.9887(5) 0.6178(3) 1.000 0.028(2) . . . .
C8 C Uiso 0.6210(5) 1.0602(5) 0.5231(3) 1.000 0.040(3) . . . .
C9 C Uiso 0.8324(4) 0.9626(4) 1.0211(3) 1.000 0.025(2) . . . .
C10 C Uiso 0.8609(5) 1.0281(5) 1.0784(3) 1.000 0.034(3) . . . .
C11 C Uiso 0.5595(5) 0.7301(4) 0.9497(3) 1.000 0.027(2) . . . .
N1* N Uiso 0.9858(3) 0.2580(3) 0.3300(3) 1.000 0.021(2) . . . .
N2* N Uiso 0.8697(3) 0.6567(3) 0.3602(3) 1.000 0.021(2) . . . .
C1* C Uiso 0.8467(4) 0.4040(4) 0.5244(3) 1.000 0.020(2) . . . .
C2* C Uiso 0.8343(4) 0.5168(4) 0.4860(3) 1.000 0.018(2) . . . .
C3* C Uiso 0.8725(4) 0.5449(3) 0.3967(3) 1.000 0.018(2) . . . .
C4* C Uiso 0.9216(4) 0.4590(4) 0.3448(3) 1.000 0.018(2) . . . .
C5* C Uiso 0.9325(4) 0.3463(4) 0.3817(3) 1.000 0.019(2) . . . .
C6* C Uiso 0.8966(4) 0.3201(4) 0.4713(3) 1.000 0.020(2) . . . .
C7* C Uiso 0.9160(4) 0.2485(4) 0.2700(3) 1.000 0.024(2) . . . .
C8* C Uiso 0.9844(5) 0.1509(5) 0.2216(4) 1.000 0.041(3) . . . .
C9* C Uiso 0.7624(4) 0.7532(4) 0.3334(3) 1.000 0.024(2) . . . .
C10* C Uiso 0.7767(6) 0.8651(4) 0.3056(4) 1.000 0.038(3) . . . .
C11* C Uiso 0.8124(4) 0.3714(4) 0.6232(3) 1.000 0.025(2) . . . .
Ow7 O Uiso 0.9604(7) 0.3840(6) 0.9969(5) 0.500 0.0280(10) . . . .
Ow9 O Uiso 0.8917(8) 0.4947(8) 0.9724(6) 0.500 0.045(2) . . . .
Ow10 O Uiso 0.9110(10) 0.6865(9) 0.9313(7) 1.000 0.058(2) . . . .
Ow1 O Uiso 0.6800(3) 0.3547(3) 1.0890(2) 1.000 0.031(2) . . . .
Ow2 O Uiso 0.4278(3) 0.6641(3) 0.6526(2) 1.000 0.033(2) . . . .
Ow3 O Uiso 0.8681(3) 0.2811(3) 0.8787(3) 1.000 0.041(2) . . . .
Ow4 O Uiso 0.5464(4) 0.4408(3) 0.8925(2) 1.000 0.036(2) . . . .
Ow5 O Uiso 0.3832(4) 0.4380(4) 0.7033(4) 1.000 0.060(3) . . . .
Ow6 O Uiso 0.5429(5) 0.3578(5) 0.5254(3) 1.000 0.072(3) . . . .
Na1 Na Uiso 0.7375(2) 0.4363(2) 0.9458(2) 1.000 0.0250(10) . . . .
Ow8 O Uiso 0.7110(7) 0.5163(7) 0.7827(5) 0.500 0.033(2) . . . .
Na2 Na Uiso 0.5485(2) 0.4703(2) 0.73610(10) 1.000 0.0210(10) . . . .

loop_
_atom_type_symbol
_atom_type_description
_atom_type_scat_dispersion_real
_atom_type_scat_dispersion_imag
_atom_type_scat_source
C C 0.0033 0.0016 ' International Tables Vol C Tables 4.2.6.8 and 6.1.1.4'
I I -0.4742 1.8119 ' International Tables Vol C Tables 4.2.6.8 and 6.1.1.4'
N N 0.0061 0.0033 ' International Tables Vol C Tables 4.2.6.8 and 6.1.1.4'
Na Na 0.0362 0.0249 ' International Tables Vol C Tables 4.2.6.8 and 6.1.1.4'
O O 0.0106 0.0060 ' International Tables Vol C Tables 4.2.6.8 and 6.1.1.4'

loop_
_geom_angle_atom_site_label_1
_geom_angle_atom_site_label_2
_geom_angle_atom_site_label_3
_geom_angle
_geom_angle_site_symmetry_1
_geom_angle_site_symmetry_2
_geom_angle_site_symmetry_3
_geom_angle_publ_flag
C5 N1 C7 122.3(4) . . . yes
C3 N2 C9 123.1(4) . . . yes
C2 C1 C6 118.7(4) . . . no
C2 C1 C11 121.2(4) . . . no
C6 C1 C11 120.1(4) . . . no
I1 C2 C1 118.2(3) . . . yes
I1 C2 C3 120.6(3) . . . yes
C1 C2 C3 121.2(4) . . . no
N2 C3 C2 120.8(4) . . . yes
N2 C3 C4 119.9(4) . . . yes
C2 C3 C4 119.3(4) . . . no
I2 C4 C3 120.6(4) . . . yes
I2 C4 C5 118.2(3) . . . yes
C3 C4 C5 121.2(5) . . . no
N1 C5 C4 120.9(4) . . . yes
N1 C5 C6 120.5(4) . . . yes
C4 C5 C6 118.6(4) . . . no
I3 C6 C1 118.3(4) . . . yes
I3 C6 C5 120.7(3) . . . yes
C1 C6 C5 121.0(4) . . . no
O1 C7 N1 121.5(4) . . . yes
O1 C7 C8 123.0(5) . . . yes
N1 C7 C8 115.6(5) . . . yes
O2 C9 N2 121.9(4) . . . yes
O2 C9 C10 122.8(5) . . . yes
N2 C9 C10 115.3(4) . . . yes
O3 C11 O4 126.9(5) . . . yes
O3 C11 C1 116.5(4) . . . yes
O4 C11 C1 116.7(5) . . . yes
C5* N1* C7* 121.8(4) . . . yes
C3* N2* C9* 123.0(4) . . . yes
C2* C1* C6* 118.6(4) . . . no
C2* C1* C11* 121.0(4) . . . no
C6* C1* C11* 120.4(4) . . . no
I1* C2* C1* 119.7(3) . . . yes
I1* C2* C3* 119.4(3) . . . yes
C1* C2* C3* 120.9(4) . . . no
N2* C3* C2* 120.9(4) . . . yes
N2* C3* C4* 119.8(4) . . . yes
C2* C3* C4* 119.3(4) . . . no
I2* C4* C3* 119.6(3) . . . yes
I2* C4* C5* 119.9(3) . . . yes
C3* C4* C5* 120.5(4) . . . no
N1* C5* C4* 120.6(4) . . . yes
N1* C5* C6* 120.4(4) . . . yes
C4* C5* C6* 119.0(4) . . . no
I3* C6* C1* 119.6(3) . . . yes
I3* C6* C5* 118.6(3) . . . yes
C1* C6* C5* 121.8(4) . . . no
O1* C7* N1* 122.0(4) . . . yes
O1* C7* C8* 122.2(5) . . . yes
N1* C7* C8* 115.8(5) . . . yes
O2* C9* N2* 123.2(5) . . . yes
O2* C9* C10* 121.5(5) . . . yes
N2* C9* C10* 115.2(5) . . . yes
O3* C11* O4* 126.0(4) . . . yes
O3* C11* C1* 116.3(4) . . . yes
O4* C11* C1* 117.7(4) . . . yes
Ow9 Ow7 Ow10 127.5(8) . . 2_767 yes

loop_
_geom_bond_atom_site_label_1
_geom_bond_atom_site_label_2
_geom_bond_distance
_geom_bond_site_symmetry_1
_geom_bond_site_symmetry_2
_geom_bond_publ_flag
I1 C2 2.093(4) . . yes
I2 C4 2.099(5) . . yes
I3 C6 2.103(5) . . yes
I1* C2* 2.098(5) . . yes
I2* C4* 2.087(5) . . yes
I3* C6* 2.100(5) . . yes
O1 C7 1.232(7) . . yes
O2 C9 1.227(6) . . yes
O3 C11 1.258(7) . . yes
O4 C11 1.234(6) . . yes
N1 C5 1.420(6) . . yes
N1 C7 1.344(7) . . yes
N2 C3 1.429(6) . . yes
N2 C9 1.351(6) . . yes
C1 C2 1.390(7) . . no
C1 C6 1.408(6) . . no
C1 C11 1.523(7) . . no
O1* C7* 1.241(6) . . yes
C2 C3 1.395(7) . . no
O2* C9* 1.241(7) . . yes
C3 C4 1.388(6) . . no
O3* C11* 1.252(6) . . yes
C4 C5 1.400(7) . . no
O4* C11* 1.250(7) . . yes
C5 C6 1.399(7) . . no
C7 C8 1.499(7) . . no
C9 C10 1.504(7) . . no
N1* C5* 1.424(6) . . yes
N1* C7* 1.341(6) . . yes
N2* C3* 1.424(6) . . yes
N2* C9* 1.336(6) . . yes
C1* C2* 1.399(7) . . no
C1* C6* 1.396(7) . . no
C1* C11* 1.522(6) . . no
C2* C3* 1.400(6) . . no
C3* C4* 1.402(6) . . no
C4* C5* 1.400(7) . . no
C5* C6* 1.391(6) . . no
C7* C8* 1.493(8) . . no
C9* C10* 1.505(8) . . no
Ow7 Ow9 1.284(12) . . yes
Ow7 Ow10 1.706(14) . 2_767 yes

loop_
_geom_torsion_atom_site_label_1
_geom_torsion_atom_site_label_2
_geom_torsion_atom_site_label_3
_geom_torsion_atom_site_label_4
_geom_torsion
_geom_torsion_site_symmetry_1
_geom_torsion_site_symmetry_2
_geom_torsion_site_symmetry_3
_geom_torsion_site_symmetry_4
_geom_torsion_publ_flag
C7 N1 C5 C4 98.2(6) . . . . no
C7 N1 C5 C6 -85.5(6) . . . . no
C5 N1 C7 O1 3.3(8) . . . . no
C5 N1 C7 C8 -177.4(5) . . . . no
C9 N2 C3 C2 74.4(6) . . . . no
C9 N2 C3 C4 -108.4(6) . . . . no
C3 N2 C9 O2 -0.3(7) . . . . no
C3 N2 C9 C10 179.7(4) . . . . no
C6 C1 C2 I1 178.0(4) . . . . no
C6 C1 C2 C3 -2.6(8) . . . . no
C11 C1 C2 I1 -0.2(7) . . . . no
C11 C1 C2 C3 179.2(5) . . . . no
C2 C1 C6 I3 179.5(4) . . . . no
C2 C1 C6 C5 2.5(7) . . . . no
C11 C1 C6 I3 -2.3(6) . . . . no
C11 C1 C6 C5 -179.3(5) . . . . no
C2 C1 C11 O3 90.0(6) . . . . no
C2 C1 C11 O4 -89.3(6) . . . . no
C6 C1 C11 O3 -88.2(6) . . . . no
C6 C1 C11 O4 92.6(6) . . . . no
I1 C2 C3 N2 -2.7(7) . . . . no
I1 C2 C3 C4 -180.0(4) . . . . no
C1 C2 C3 N2 177.8(5) . . . . no
C1 C2 C3 C4 0.6(8) . . . . no
N2 C3 C4 I2 3.1(6) . . . . no
N2 C3 C4 C5 -175.7(4) . . . . no
C2 C3 C4 I2 -179.6(4) . . . . no
C2 C3 C4 C5 1.5(8) . . . . no
I2 C4 C5 N1 -4.1(6) . . . . no
I2 C4 C5 C6 179.6(4) . . . . no
C3 C4 C5 N1 174.8(5) . . . . no
C3 C4 C5 C6 -1.5(7) . . . . no
N1 C5 C6 I3 6.2(6) . . . . no
N1 C5 C6 C1 -176.9(4) . . . . no
C4 C5 C6 I3 -177.4(4) . . . . no
C4 C5 C6 C1 -0.5(7) . . . . no
C7* N1* C5* C4* -83.6(6) . . . . no
C7* N1* C5* C6* 99.7(6) . . . . no
C5* N1* C7* O1* 0.6(7) . . . . no
C5* N1* C7* C8* -179.3(4) . . . . no
C9* N2* C3* C2* -76.1(6) . . . . no
C9* N2* C3* C4* 108.0(6) . . . . no
C3* N2* C9* O2* -5.5(7) . . . . no
C3* N2* C9* C10* 174.0(4) . . . . no
C6* C1* C2* I1* 179.0(4) . . . . no
C6* C1* C2* C3* -0.8(8) . . . . no
C11* C1* C2* I1* -3.8(7) . . . . no
C11* C1* C2* C3* 176.4(5) . . . . no
C2* C1* C6* I3* 178.7(4) . . . . no
C2* C1* C6* C5* -0.7(8) . . . . no
C11* C1* C6* I3* 1.4(7) . . . . no
C11* C1* C6* C5* -178.0(5) . . . . no
C2* C1* C11* O3* -86.3(6) . . . . no
C2* C1* C11* O4* 93.8(6) . . . . no
C6* C1* C11* O3* 90.9(6) . . . . no
C6* C1* C11* O4* -89.0(6) . . . . no
I1* C2* C3* N2* 5.4(6) . . . . no
I1* C2* C3* C4* -178.6(4) . . . . no
C1* C2* C3* N2* -174.8(5) . . . . no
C1* C2* C3* C4* 1.2(8) . . . . no
N2* C3* C4* I2* -3.2(6) . . . . no
N2* C3* C4* C5* 176.0(5) . . . . no
C2* C3* C4* I2* -179.2(4) . . . . no
C2* C3* C4* C5* -0.1(8) . . . . no
I2* C4* C5* N1* 1.0(7) . . . . no
I2* C4* C5* C6* 177.7(4) . . . . no
C3* C4* C5* N1* -178.2(5) . . . . no
C3* C4* C5* C6* -1.5(8) . . . . no
N1* C5* C6* I3* -0.8(7) . . . . no
N1* C5* C6* C1* 178.6(5) . . . . no
C4* C5* C6* I3* -177.5(4) . . . . no
C4* C5* C6* C1* 1.9(8) . . . . no
